data_4312268
loop_
_publ_author_name
'Udo Radius'
'J. Attner'

_publ_contact_author_address
;Institut f\"ur Anorganische Chemie
Engesserstrasse, Geb\"aude 30.45
D-76128 Karlsruhe
Germany
;
_publ_contact_author_email radius@aoc1.uni_karlsruhe.de
_publ_contact_author_fax ' Int + 721 608 8440'
_publ_contact_author_name 'Udo Radius'
_publ_contact_author_phone 'Int + 721 608 8097'
_publ_section_title
;
 The (Calix[4]arene)chloromolybdate(IV) Anion [MoCl(Calix)]-: A Convenient
 Entry into Molybdenum Calix[4]arene Chemistry
;
_journal_name_full 'Inorganic Chemistry'
_journal_page_first 8587
_journal_page_last 8599
_journal_paper_doi 10.1021/ic049155o
_journal_volume 43
_journal_year 2004
_chemical_formula_sum 'C59 H79 Cl Mo N2 O4'
_chemical_formula_weight 1011.63
_chemical_name_common 'p-tert.Butylcalix[4]arene chloro molybdate (IV) Tetra(ethyl)ammonium salt'
_space_group_IT_number 14
_symmetry_cell_setting monoclinic
_symmetry_space_group_name_Hall '-P 2ybc'
_symmetry_space_group_name_H-M 'P 1 21/c 1'
_atom_sites_solution_hydrogens geom
_atom_sites_solution_primary direct
_atom_sites_solution_secondary difmap
_cell_angle_alpha 90.00
_cell_angle_beta 102.761(6)
_cell_angle_gamma 90.00
_cell_formula_units_Z 4
_cell_length_a 16.2050(10)
_cell_length_b 13.2500(10)
_cell_length_c 25.9030(10)
_cell_measurement_reflns_used 1396
_cell_measurement_temperature 203(2)
_cell_measurement_theta_max 39.0
_cell_measurement_theta_min 2.9
_cell_volume 5424.4(6)
_computing_structure_refinement 'SHELXL-97 (Sheldrick, 1997)'
_computing_structure_solution 'SHELXS-97 (Sheldrick, 1990)'
_diffrn_ambient_temperature 203(2)
_diffrn_measured_fraction_theta_full 0.995
_diffrn_measured_fraction_theta_max 0.995
_diffrn_measurement_device_type 'STOE IPDS I'
_diffrn_radiation_monochromator graphite
_diffrn_radiation_source 'fine-focus sealed tube'
_diffrn_radiation_type AgK\a
_diffrn_radiation_wavelength 0.56087
_diffrn_reflns_av_R_equivalents 0.0559
_diffrn_reflns_av_sigmaI/netI 0.0390
_diffrn_reflns_limit_h_max 19
_diffrn_reflns_limit_h_min -19
_diffrn_reflns_limit_k_max 15
_diffrn_reflns_limit_k_min -15
_diffrn_reflns_limit_l_max 30
_diffrn_reflns_limit_l_min -30
_diffrn_reflns_number 38899
_diffrn_reflns_theta_full 19.47
_diffrn_reflns_theta_max 19.47
_diffrn_reflns_theta_min 1.37
_exptl_absorpt_coefficient_mu 0.916
_exptl_crystal_colour yellow
_exptl_crystal_density_diffrn 1.239
_exptl_crystal_density_method 'not measured'
_exptl_crystal_description rod
_exptl_crystal_F_000 2152
_exptl_crystal_size_max 0.56
_exptl_crystal_size_mid 0.20
_exptl_crystal_size_min 0.20
_refine_diff_density_max 0.800
_refine_diff_density_min -0.595
_refine_diff_density_rms 0.120
_refine_ls_extinction_method none
_refine_ls_goodness_of_fit_ref 1.043
_refine_ls_hydrogen_treatment mixed
_refine_ls_matrix_type full
_refine_ls_number_parameters 586
_refine_ls_number_reflns 9483
_refine_ls_number_restraints 0
_refine_ls_restrained_S_all 1.043
_refine_ls_R_factor_all 0.0633
_refine_ls_R_factor_gt 0.0441
_refine_ls_shift/su_max 0.093
_refine_ls_shift/su_mean 0.001
_refine_ls_structure_factor_coef Fsqd
_refine_ls_weighting_details 'calc w=1/[\s^2^(Fo^2^)+(0.0709P)^2^+4.0822P] where P=(Fo^2^+2Fc^2^)/3'
_refine_ls_weighting_scheme calc
_refine_ls_wR_factor_gt 0.1101
_refine_ls_wR_factor_ref 0.1226
_reflns_number_gt 7483
_reflns_number_total 9483
_reflns_threshold_expression >2sigma(I)
_cod_data_source_file ic049155osi20040629_063754_2.cif
_cod_data_source_block compound_1
_cod_database_code 4312268

loop_
_symmetry_equiv_pos_as_xyz
'x, y, z'
'-x, y+1/2, -z+1/2'
'-x, -y, -z'
'x, -y-1/2, z-1/2'

loop_
_atom_site_label
_atom_site_type_symbol
_atom_site_fract_x
_atom_site_fract_y
_atom_site_fract_z
_atom_site_U_iso_or_equiv
_atom_site_adp_type
_atom_site_occupancy
_atom_site_symmetry_multiplicity
_atom_site_calc_flag
_atom_site_refinement_flags
_atom_site_disorder_assembly
_atom_site_disorder_group
Mo Mo 0.318572(16) 0.147743(19) 0.781209(10) 0.02082(9) Uani 1 1 d . . .
Cl Cl 0.38326(5) 0.10917(7) 0.70922(3) 0.0335(2) Uani 1 1 d . . .
C1 C 0.1123(2) 0.2824(2) 0.73054(12) 0.0267(7) Uani 1 1 d . . .
H1A H 0.0611 0.3165 0.7112 0.032 Uiso 1 1 calc R . .
H1B H 0.1458 0.2628 0.7050 0.032 Uiso 1 1 calc R . .
C2 C 0.3927(2) 0.3997(3) 0.84215(13) 0.0298(7) Uani 1 1 d . . .
H2A H 0.4175 0.4656 0.8536 0.036 Uiso 1 1 calc R . .
H2B H 0.4156 0.3776 0.8120 0.036 Uiso 1 1 calc R . .
C3 C 0.45974(19) 0.0425(2) 0.90880(13) 0.0247(7) Uani 1 1 d . . .
H3A H 0.5020 0.0126 0.9377 0.030 Uiso 1 1 calc R . .
H3B H 0.4796 0.0340 0.8760 0.030 Uiso 1 1 calc R . .
C4 C 0.1745(2) -0.0723(2) 0.79979(12) 0.0246(7) Uani 1 1 d . . .
H4A H 0.2038 -0.0782 0.7707 0.029 Uiso 1 1 calc R . .
H4B H 0.1401 -0.1332 0.7998 0.029 Uiso 1 1 calc R . .
N1 N 0.26101(16) 0.17757(19) 0.84714(10) 0.0222(6) Uani 1 1 d . . .
C5 C 0.2318(2) 0.1935(3) 0.88168(13) 0.0288(7) Uani 1 1 d . . .
C6 C 0.1939(3) 0.2148(5) 0.92652(19) 0.0702(15) Uani 1 1 d . . .
H6A H 0.2349 0.2488 0.9540 0.105 Uiso 1 1 calc R . .
H6B H 0.1768 0.1519 0.9403 0.105 Uiso 1 1 calc R . .
H6C H 0.1447 0.2577 0.9151 0.105 Uiso 1 1 calc R . .
O1 O 0.29345(14) 0.28628(16) 0.75742(8) 0.0265(5) Uani 1 1 d . . .
C10 C 0.2516(2) 0.3519(2) 0.78364(12) 0.0260(7) Uani 1 1 d . . .
C11 C 0.1633(2) 0.3545(2) 0.77094(12) 0.0249(7) Uani 1 1 d . . .
C12 C 0.2979(2) 0.4108(2) 0.82442(12) 0.0267(7) Uani 1 1 d . . .
C13 C 0.1224(2) 0.4187(2) 0.79954(13) 0.0294(7) Uani 1 1 d . . .
H13 H 0.0630 0.4213 0.7909 0.035 Uiso 1 1 calc R . .
C14 C 0.2538(2) 0.4742(3) 0.85159(13) 0.0312(8) Uani 1 1 d . . .
H14 H 0.2847 0.5153 0.8787 0.037 Uiso 1 1 calc R . .
C15 C 0.1656(2) 0.4791(2) 0.84028(13) 0.0300(7) Uani 1 1 d . . .
C16 C 0.1206(3) 0.5493(3) 0.87197(15) 0.0397(9) Uani 1 1 d . . .
C17 C 0.0256(3) 0.5280(4) 0.8609(2) 0.0663(14) Uani 1 1 d . . .
H17A H 0.0017 0.5343 0.8233 0.099 Uiso 1 1 calc R . .
H17B H -0.0015 0.5761 0.8801 0.099 Uiso 1 1 calc R . .
H17C H 0.0162 0.4601 0.8724 0.099 Uiso 1 1 calc R . .
C18 C 0.1314(4) 0.6579(3) 0.8559(2) 0.0635(14) Uani 1 1 d . . .
H18A H 0.1911 0.6751 0.8640 0.095 Uiso 1 1 calc R . .
H18B H 0.1014 0.7024 0.8751 0.095 Uiso 1 1 calc R . .
H18C H 0.1087 0.6655 0.8181 0.095 Uiso 1 1 calc R . .
C19 C 0.1570(3) 0.5373(4) 0.93103(17) 0.0639(14) Uani 1 1 d . . .
H19A H 0.1543 0.4669 0.9408 0.096 Uiso 1 1 calc R . .
H19B H 0.1244 0.5777 0.9506 0.096 Uiso 1 1 calc R . .
H19C H 0.2154 0.5596 0.9393 0.096 Uiso 1 1 calc R . .
O2 O 0.42781(13) 0.18988(17) 0.82713(8) 0.0262(5) Uani 1 1 d . . .
C20 C 0.43388(19) 0.2232(3) 0.87774(12) 0.0253(7) Uani 1 1 d . . .
C21 C 0.4186(2) 0.3243(2) 0.88730(13) 0.0267(7) Uani 1 1 d . . .
C22 C 0.45124(19) 0.1539(2) 0.91945(13) 0.0250(7) Uani 1 1 d . . .
C23 C 0.4215(2) 0.3546(3) 0.93887(13) 0.0301(7) Uani 1 1 d . . .
H23 H 0.4112 0.4228 0.9452 0.036 Uiso 1 1 calc R . .
C24 C 0.4540(2) 0.1888(3) 0.97051(13) 0.0288(7) Uani 1 1 d . . .
H24 H 0.4668 0.1427 0.9987 0.035 Uiso 1 1 calc R . .
C25 C 0.4386(2) 0.2891(3) 0.98153(13) 0.0308(8) Uani 1 1 d . . .
C26 C 0.4420(3) 0.3218(3) 1.03862(14) 0.0382(9) Uani 1 1 d . . .
C27 C 0.5343(3) 0.3220(4) 1.06897(16) 0.0537(11) Uani 1 1 d . . .
H27A H 0.5575 0.2545 1.0691 0.081 Uiso 1 1 calc R . .
H27B H 0.5374 0.3437 1.1051 0.081 Uiso 1 1 calc R . .
H27C H 0.5667 0.3680 1.0520 0.081 Uiso 1 1 calc R . .
C28 C 0.3917(3) 0.2493(4) 1.06545(17) 0.0570(12) Uani 1 1 d . . .
H28A H 0.3331 0.2487 1.0462 0.086 Uiso 1 1 calc R . .
H28B H 0.3947 0.2712 1.1015 0.086 Uiso 1 1 calc R . .
H28C H 0.4152 0.1820 1.0657 0.086 Uiso 1 1 calc R . .
C29 C 0.4063(3) 0.4279(4) 1.04188(17) 0.0606(13) Uani 1 1 d . . .
H29A H 0.4390 0.4760 1.0264 0.091 Uiso 1 1 calc R . .
H29B H 0.4095 0.4453 1.0786 0.091 Uiso 1 1 calc R . .
H29C H 0.3477 0.4296 1.0226 0.091 Uiso 1 1 calc R . .
O3 O 0.34303(13) 0.00543(16) 0.80973(8) 0.0233(5) Uani 1 1 d . . .
C30 C 0.32001(19) -0.0255(2) 0.85457(12) 0.0220(6) Uani 1 1 d . . .
C31 C 0.3759(2) -0.0125(2) 0.90386(12) 0.0236(7) Uani 1 1 d . . .
C32 C 0.23966(19) -0.0661(2) 0.85199(12) 0.0231(7) Uani 1 1 d . . .
C33 C 0.3507(2) -0.0446(3) 0.94899(13) 0.0277(7) Uani 1 1 d . . .
H33 H 0.3890 -0.0378 0.9818 0.033 Uiso 1 1 calc R . .
C34 C 0.2177(2) -0.0957(2) 0.89863(13) 0.0272(7) Uani 1 1 d . . .
H34 H 0.1637 -0.1234 0.8967 0.033 Uiso 1 1 calc R . .
C35 C 0.2719(2) -0.0861(3) 0.94804(13) 0.0294(7) Uani 1 1 d . . .
C36 C 0.2481(3) -0.1223(3) 0.99910(15) 0.0458(10) Uani 1 1 d . . .
C37 C 0.2920(6) -0.2246(5) 1.0139(3) 0.114(3) Uani 1 1 d . . .
H37A H 0.2810 -0.2476 1.0473 0.171 Uiso 1 1 calc R . .
H37B H 0.3525 -0.2170 1.0173 0.171 Uiso 1 1 calc R . .
H37C H 0.2701 -0.2736 0.9865 0.171 Uiso 1 1 calc R . .
C38 C 0.2819(4) -0.0530(5) 1.04479(19) 0.091(2) Uani 1 1 d . . .
H38A H 0.2585 0.0140 1.0368 0.136 Uiso 1 1 calc R . .
H38B H 0.3431 -0.0500 1.0507 0.136 Uiso 1 1 calc R . .
H38C H 0.2660 -0.0784 1.0763 0.136 Uiso 1 1 calc R . .
C39 C 0.1553(4) -0.1349(8) 0.9920(2) 0.134(4) Uani 1 1 d . . .
H39A H 0.1272 -0.0717 0.9802 0.200 Uiso 1 1 calc R . .
H39B H 0.1423 -0.1544 1.0254 0.200 Uiso 1 1 calc R . .
H39C H 0.1357 -0.1869 0.9658 0.200 Uiso 1 1 calc R . .
O4 O 0.20796(13) 0.09913(17) 0.74226(8) 0.0250(5) Uani 1 1 d . . .
C40 C 0.13748(19) 0.1019(2) 0.76257(11) 0.0225(6) Uani 1 1 d . . .
C41 C 0.11691(19) 0.0193(2) 0.79055(12) 0.0236(7) Uani 1 1 d . . .
C42 C 0.0879(2) 0.1893(2) 0.75730(12) 0.0246(7) Uani 1 1 d . . .
C43 C 0.0464(2) 0.0249(3) 0.81292(13) 0.0274(7) Uani 1 1 d . . .
H43 H 0.0326 -0.0310 0.8316 0.033 Uiso 1 1 calc R . .
C44 C 0.0181(2) 0.1908(3) 0.77985(13) 0.0289(7) Uani 1 1 d . . .
H44 H -0.0160 0.2489 0.7756 0.035 Uiso 1 1 calc R . .
C45 C -0.0039(2) 0.1104(3) 0.80847(13) 0.0292(7) Uani 1 1 d . . .
C46 C -0.0805(2) 0.1186(3) 0.83412(16) 0.0397(9) Uani 1 1 d . . .
C47 C -0.1614(3) 0.1280(5) 0.7907(2) 0.0797(18) Uani 1 1 d . . .
H47A H -0.2100 0.1318 0.8068 0.120 Uiso 1 1 calc R . .
H47B H -0.1669 0.0694 0.7677 0.120 Uiso 1 1 calc R . .
H47C H -0.1586 0.1885 0.7702 0.120 Uiso 1 1 calc R . .
C48 C -0.0748(4) 0.2127(4) 0.8669(2) 0.0797(18) Uani 1 1 d . . .
H48A H -0.1262 0.2202 0.8800 0.120 Uiso 1 1 calc R . .
H48B H -0.0681 0.2707 0.8454 0.120 Uiso 1 1 calc R . .
H48C H -0.0266 0.2080 0.8966 0.120 Uiso 1 1 calc R . .
C49 C -0.0903(5) 0.0277(5) 0.8660(3) 0.117(3) Uani 1 1 d . . .
H49A H -0.0439 0.0245 0.8968 0.176 Uiso 1 1 calc R . .
H49B H -0.0900 -0.0324 0.8446 0.176 Uiso 1 1 calc R . .
H49C H -0.1435 0.0317 0.8772 0.176 Uiso 1 1 calc R . .
N2 N 0.41402(18) 0.6528(2) 0.26645(12) 0.0326(7) Uani 1 1 d . . .
H2 H 0.3890 0.5922 0.2712 0.039 Uiso 1 1 calc R . .
C50 C 0.3583(3) 0.7342(3) 0.28108(17) 0.0429(9) Uani 1 1 d . . .
H50A H 0.3002 0.7232 0.2611 0.051 Uiso 1 1 calc R . .
H50B H 0.3584 0.7279 0.3188 0.051 Uiso 1 1 calc R . .
C51 C 0.3843(3) 0.8396(3) 0.2707(2) 0.0526(11) Uani 1 1 d . . .
H51A H 0.4420 0.8513 0.2899 0.079 Uiso 1 1 calc R . .
H51B H 0.3469 0.8875 0.2822 0.079 Uiso 1 1 calc R . .
H51C H 0.3809 0.8482 0.2331 0.079 Uiso 1 1 calc R . .
C52 C 0.4214(3) 0.6552(3) 0.21054(16) 0.0478(10) Uani 1 1 d . . .
H52A H 0.4539 0.5963 0.2035 0.057 Uiso 1 1 calc R . .
H52B H 0.4526 0.7158 0.2046 0.057 Uiso 1 1 calc R . .
C53 C 0.3363(4) 0.6549(5) 0.1725(2) 0.0807(18) Uani 1 1 d . . .
H53A H 0.3005 0.6038 0.1832 0.121 Uiso 1 1 calc R . .
H53B H 0.3435 0.6402 0.1371 0.121 Uiso 1 1 calc R . .
H53C H 0.3100 0.7206 0.1728 0.121 Uiso 1 1 calc R . .
C54 C 0.4989(3) 0.6537(3) 0.30466(19) 0.0503(11) Uani 1 1 d . . .
H54A H 0.5289 0.7157 0.2994 0.060 Uiso 1 1 calc R . .
H54B H 0.4901 0.6547 0.3409 0.060 Uiso 1 1 calc R . .
C55 C 0.5533(3) 0.5644(4) 0.29854(18) 0.0513(11) Uani 1 1 d . . .
H55A H 0.5197 0.5032 0.2958 0.077 Uiso 1 1 calc R . .
H55B H 0.6001 0.5599 0.3291 0.077 Uiso 1 1 calc R . .
H55C H 0.5751 0.5725 0.2668 0.077 Uiso 1 1 calc R . .
C60 C 0.1769(6) 0.4913(7) 0.0887(4) 0.136(3) Uiso 1 1 d . . .
H60A H 0.1684 0.5041 0.1240 0.204 Uiso 1 1 calc R . .
H60B H 0.1457 0.5407 0.0644 0.204 Uiso 1 1 calc R . .
H60C H 0.2367 0.4964 0.0889 0.204 Uiso 1 1 calc R . .
C61 C 0.1461(4) 0.3883(4) 0.0716(2) 0.0696(14) Uiso 1 1 d . . .
C62 C 0.1827(4) 0.3044(5) 0.0989(3) 0.0839(17) Uiso 1 1 d . . .
H62 H 0.2274 0.3133 0.1286 0.101 Uiso 1 1 calc R . .
C63 C 0.1569(5) 0.2112(6) 0.0846(3) 0.106(2) Uiso 1 1 d . . .
H63 H 0.1843 0.1552 0.1031 0.128 Uiso 1 1 calc R . .
C64 C 0.0896(5) 0.1978(6) 0.0423(3) 0.102(2) Uiso 1 1 d . . .
H64 H 0.0701 0.1322 0.0324 0.122 Uiso 1 1 calc R . .
C65 C 0.0525(4) 0.2757(5) 0.0158(3) 0.0837(17) Uiso 1 1 d . . .
H65 H 0.0066 0.2648 -0.0130 0.100 Uiso 1 1 calc R . .
C66 C 0.0787(4) 0.3727(5) 0.0287(2) 0.0743(15) Uiso 1 1 d . . .
H66 H 0.0515 0.4276 0.0090 0.089 Uiso 1 1 calc R . .

loop_
_atom_site_aniso_label
_atom_site_aniso_U_11
_atom_site_aniso_U_22
_atom_site_aniso_U_33
_atom_site_aniso_U_23
_atom_site_aniso_U_13
_atom_site_aniso_U_12
Mo 0.01952(14) 0.02386(15) 0.02018(14) 0.00032(11) 0.00676(10) -0.00040(11)
Cl 0.0319(4) 0.0441(5) 0.0286(4) -0.0020(4) 0.0158(3) 0.0001(4)
C1 0.0256(16) 0.0298(18) 0.0234(16) 0.0038(13) 0.0027(13) 0.0024(14)
C2 0.0323(18) 0.0243(17) 0.0332(18) 0.0027(14) 0.0079(15) -0.0077(14)
C3 0.0191(15) 0.0282(17) 0.0265(16) 0.0010(13) 0.0040(13) 0.0025(13)
C4 0.0233(16) 0.0230(16) 0.0269(16) -0.0024(13) 0.0046(13) -0.0037(13)
N1 0.0203(13) 0.0224(14) 0.0232(14) 0.0007(11) 0.0034(11) 0.0008(11)
C5 0.0263(17) 0.0322(18) 0.0283(18) -0.0014(14) 0.0068(15) -0.0017(14)
C6 0.071(3) 0.099(4) 0.052(3) -0.017(3) 0.037(3) 0.001(3)
O1 0.0282(12) 0.0252(12) 0.0268(11) 0.0028(9) 0.0078(10) -0.0001(9)
C10 0.0302(17) 0.0247(16) 0.0246(15) 0.0050(13) 0.0094(13) 0.0003(14)
C11 0.0304(17) 0.0217(15) 0.0219(15) 0.0062(13) 0.0039(13) 0.0006(13)
C12 0.0316(18) 0.0212(16) 0.0263(16) 0.0072(13) 0.0045(14) -0.0042(13)
C13 0.0327(18) 0.0274(18) 0.0275(17) 0.0062(14) 0.0052(14) 0.0030(14)
C14 0.039(2) 0.0252(17) 0.0274(17) 0.0005(14) 0.0036(15) -0.0037(15)
C15 0.040(2) 0.0192(16) 0.0311(17) 0.0040(13) 0.0096(15) 0.0029(14)
C16 0.049(2) 0.035(2) 0.0344(19) -0.0016(16) 0.0087(17) 0.0075(17)
C17 0.054(3) 0.072(3) 0.079(3) -0.026(3) 0.027(3) 0.008(2)
C18 0.096(4) 0.035(2) 0.063(3) -0.005(2) 0.025(3) 0.015(2)
C19 0.079(3) 0.074(3) 0.040(2) -0.001(2) 0.017(2) 0.029(3)
O2 0.0222(11) 0.0315(12) 0.0254(11) -0.0001(10) 0.0064(9) -0.0030(10)
C20 0.0168(15) 0.0341(18) 0.0246(16) -0.0017(14) 0.0037(13) -0.0055(13)
C21 0.0205(15) 0.0291(18) 0.0287(17) 0.0009(14) 0.0018(13) -0.0061(13)
C22 0.0151(14) 0.0292(17) 0.0298(16) 0.0002(14) 0.0033(12) -0.0035(13)
C23 0.0270(17) 0.0268(17) 0.0342(18) -0.0038(15) 0.0018(14) -0.0044(14)
C24 0.0252(17) 0.0322(18) 0.0267(17) 0.0037(14) 0.0007(14) -0.0015(14)
C25 0.0300(18) 0.0338(19) 0.0265(17) -0.0028(14) 0.0017(14) -0.0033(15)
C26 0.046(2) 0.038(2) 0.0279(18) -0.0065(15) 0.0015(16) -0.0002(17)
C27 0.061(3) 0.058(3) 0.034(2) -0.0114(19) -0.008(2) -0.004(2)
C28 0.072(3) 0.068(3) 0.035(2) -0.008(2) 0.019(2) -0.010(2)
C29 0.088(4) 0.057(3) 0.037(2) -0.010(2) 0.012(2) 0.021(3)
O3 0.0230(11) 0.0257(11) 0.0228(11) 0.0006(9) 0.0085(9) 0.0019(9)
C30 0.0234(15) 0.0201(15) 0.0243(15) -0.0003(12) 0.0094(13) 0.0048(12)
C31 0.0222(15) 0.0221(16) 0.0266(16) -0.0002(13) 0.0059(13) 0.0032(13)
C32 0.0238(16) 0.0203(15) 0.0252(16) -0.0028(13) 0.0053(13) 0.0032(13)
C33 0.0265(17) 0.0324(18) 0.0233(16) 0.0014(13) 0.0034(13) 0.0012(14)
C34 0.0241(16) 0.0267(17) 0.0320(17) 0.0001(14) 0.0085(14) -0.0034(13)
C35 0.0334(18) 0.0307(18) 0.0246(16) 0.0006(14) 0.0076(14) -0.0024(15)
C36 0.047(2) 0.065(3) 0.0277(19) 0.0056(18) 0.0124(17) -0.019(2)
C37 0.187(8) 0.091(5) 0.080(4) 0.050(4) 0.063(5) 0.015(5)
C38 0.103(5) 0.140(6) 0.040(3) -0.028(3) 0.039(3) -0.058(4)
C39 0.057(3) 0.308(12) 0.039(3) 0.027(5) 0.017(3) -0.061(5)
O4 0.0213(11) 0.0309(12) 0.0234(11) -0.0008(9) 0.0061(9) 0.0012(9)
C40 0.0201(15) 0.0278(16) 0.0184(14) -0.0035(13) 0.0015(12) -0.0029(13)
C41 0.0193(15) 0.0249(16) 0.0246(15) -0.0048(13) 0.0004(12) -0.0020(13)
C42 0.0219(16) 0.0280(16) 0.0216(15) -0.0016(13) -0.0003(13) 0.0001(13)
C43 0.0220(16) 0.0304(18) 0.0289(17) -0.0018(14) 0.0039(13) -0.0036(14)
C44 0.0264(17) 0.0300(17) 0.0288(17) -0.0024(14) 0.0028(14) 0.0033(14)
C45 0.0219(16) 0.0348(19) 0.0301(17) -0.0049(14) 0.0043(14) -0.0005(14)
C46 0.0319(19) 0.044(2) 0.049(2) -0.0058(18) 0.0209(17) 0.0004(16)
C47 0.033(2) 0.124(5) 0.087(4) -0.038(4) 0.023(2) -0.002(3)
C48 0.082(4) 0.089(4) 0.086(4) -0.045(3) 0.056(3) -0.022(3)
C49 0.122(6) 0.099(5) 0.173(7) 0.063(5) 0.124(6) 0.050(4)
N2 0.0281(15) 0.0293(15) 0.0418(17) 0.0047(13) 0.0106(13) -0.0058(12)
C50 0.039(2) 0.040(2) 0.054(2) -0.0013(18) 0.0190(19) -0.0024(18)
C51 0.046(2) 0.039(2) 0.073(3) -0.004(2) 0.014(2) -0.0051(19)
C52 0.060(3) 0.043(2) 0.045(2) 0.0044(19) 0.022(2) 0.007(2)
C53 0.097(4) 0.086(4) 0.047(3) -0.010(3) -0.009(3) 0.031(3)
C54 0.040(2) 0.043(2) 0.062(3) 0.007(2) -0.003(2) -0.0094(19)
C55 0.039(2) 0.063(3) 0.053(2) 0.019(2) 0.0122(19) 0.007(2)

loop_
_atom_type_symbol
_atom_type_description
_atom_type_scat_dispersion_real
_atom_type_scat_dispersion_imag
_atom_type_scat_source
C C 0.0015 0.0009 'International Tables Vol C Tables 4.2.6.8 and 6.1.1.4'
H H 0.0000 0.0000 'International Tables Vol C Tables 4.2.6.8 and 6.1.1.4'
N N 0.0030 0.0019 'International Tables Vol C Tables 4.2.6.8 and 6.1.1.4'
O O 0.0056 0.0036 'International Tables Vol C Tables 4.2.6.8 and 6.1.1.4'
Cl Cl 0.0998 0.0984 'International Tables Vol C Tables 4.2.6.8 and 6.1.1.4'
Mo Mo -1.2703 3.0978 'International Tables Vol C Tables 4.2.6.8 and 6.1.1.4'

loop_
_geom_angle_atom_site_label_1
_geom_angle_atom_site_label_2
_geom_angle_atom_site_label_3
_geom_angle
_geom_angle_site_symmetry_1
_geom_angle_site_symmetry_3
_geom_angle_publ_flag
O1 Mo O4 92.48(9) . . ?
O1 Mo O2 91.20(9) . . ?
O4 Mo O2 174.06(9) . . ?
O1 Mo O3 176.91(9) . . ?
O4 Mo O3 87.99(9) . . ?
O2 Mo O3 88.09(9) . . ?
O1 Mo N1 88.92(9) . . ?
O4 Mo N1 87.79(9) . . ?
O2 Mo N1 87.61(9) . . ?
O3 Mo N1 88.05(9) . . ?
O1 Mo Cl 92.97(7) . . ?
O4 Mo Cl 92.12(7) . . ?
O2 Mo Cl 92.35(7) . . ?
O3 Mo Cl 90.07(6) . . ?
N1 Mo Cl 178.12(7) . . ?
C42 C1 C11 110.8(3) . . ?
C12 C2 C21 112.8(3) . . ?
C22 C3 C31 111.5(3) . . ?
C41 C4 C32 112.2(3) . . ?
C5 N1 Mo 179.3(3) . . ?
N1 C5 C6 179.8(5) . . ?
C10 O1 Mo 122.13(19) . . ?
O1 C10 C12 119.2(3) . . ?
O1 C10 C11 119.5(3) . . ?
C12 C10 C11 121.2(3) . . ?
C13 C11 C10 118.3(3) . . ?
C13 C11 C1 120.1(3) . . ?
C10 C11 C1 121.4(3) . . ?
C14 C12 C10 118.1(3) . . ?
C14 C12 C2 120.5(3) . . ?
C10 C12 C2 121.2(3) . . ?
C15 C13 C11 122.7(3) . . ?
C12 C14 C15 122.6(3) . . ?
C13 C15 C14 117.0(3) . . ?
C13 C15 C16 122.7(3) . . ?
C14 C15 C16 120.3(3) . . ?
C18 C16 C19 109.4(4) . . ?
C18 C16 C17 107.2(4) . . ?
C19 C16 C17 108.6(4) . . ?
C18 C16 C15 109.3(3) . . ?
C19 C16 C15 110.5(3) . . ?
C17 C16 C15 111.6(3) . . ?
C20 O2 Mo 122.16(19) . . ?
O2 C20 C21 120.2(3) . . ?
O2 C20 C22 119.3(3) . . ?
C21 C20 C22 120.5(3) . . ?
C23 C21 C20 118.6(3) . . ?
C23 C21 C2 119.7(3) . . ?
C20 C21 C2 121.5(3) . . ?
C24 C22 C20 118.4(3) . . ?
C24 C22 C3 120.8(3) . . ?
C20 C22 C3 120.7(3) . . ?
C25 C23 C21 123.1(3) . . ?
C25 C24 C22 122.8(3) . . ?
C23 C25 C24 116.6(3) . . ?
C23 C25 C26 123.5(3) . . ?
C24 C25 C26 119.9(3) . . ?
C28 C26 C27 109.2(3) . . ?
C28 C26 C25 110.7(3) . . ?
C27 C26 C25 108.7(3) . . ?
C28 C26 C29 107.8(4) . . ?
C27 C26 C29 108.0(4) . . ?
C25 C26 C29 112.3(3) . . ?
C30 O3 Mo 121.45(18) . . ?
O3 C30 C32 120.3(3) . . ?
O3 C30 C31 119.8(3) . . ?
C32 C30 C31 119.8(3) . . ?
C33 C31 C30 118.6(3) . . ?
C33 C31 C3 119.9(3) . . ?
C30 C31 C3 121.3(3) . . ?
C34 C32 C30 118.9(3) . . ?
C34 C32 C4 119.7(3) . . ?
C30 C32 C4 121.3(3) . . ?
C31 C33 C35 123.2(3) . . ?
C35 C34 C32 122.9(3) . . ?
C34 C35 C33 116.5(3) . . ?
C34 C35 C36 122.5(3) . . ?
C33 C35 C36 121.0(3) . . ?
C39 C36 C38 110.5(5) . . ?
C39 C36 C35 111.7(3) . . ?
C38 C36 C35 111.8(3) . . ?
C39 C36 C37 109.4(6) . . ?
C38 C36 C37 105.9(5) . . ?
C35 C36 C37 107.4(4) . . ?
C40 O4 Mo 122.87(18) . . ?
O4 C40 C41 119.9(3) . . ?
O4 C40 C42 119.9(3) . . ?
C41 C40 C42 120.2(3) . . ?
C43 C41 C40 119.1(3) . . ?
C43 C41 C4 120.6(3) . . ?
C40 C41 C4 120.1(3) . . ?
C44 C42 C40 118.5(3) . . ?
C44 C42 C1 120.2(3) . . ?
C40 C42 C1 121.2(3) . . ?
C45 C43 C41 122.1(3) . . ?
C42 C44 C45 123.0(3) . . ?
C43 C45 C44 117.1(3) . . ?
C43 C45 C46 122.6(3) . . ?
C44 C45 C46 120.3(3) . . ?
C49 C46 C48 111.1(5) . . ?
C49 C46 C47 107.0(5) . . ?
C48 C46 C47 106.5(4) . . ?
C49 C46 C45 112.3(4) . . ?
C48 C46 C45 110.5(3) . . ?
C47 C46 C45 109.3(3) . . ?
C52 N2 C54 112.5(3) . . ?
C52 N2 C50 114.4(3) . . ?
C54 N2 C50 109.9(3) . . ?
C51 C50 N2 114.4(3) . . ?
N2 C52 C53 112.2(4) . . ?
C55 C54 N2 113.3(4) . . ?
C62 C61 C66 117.6(6) . . ?
C62 C61 C60 120.6(6) . . ?
C66 C61 C60 121.7(6) . . ?
C63 C62 C61 122.2(7) . . ?
C62 C63 C64 119.2(8) . . ?
C65 C64 C63 120.4(8) . . ?
C64 C65 C66 122.0(7) . . ?
C65 C66 C61 118.7(6) . . ?

loop_
_geom_bond_atom_site_label_1
_geom_bond_atom_site_label_2
_geom_bond_distance
_geom_bond_site_symmetry_2
_geom_bond_publ_flag
Mo O1 1.950(2) . ?
Mo O4 1.961(2) . ?
Mo O2 1.982(2) . ?
Mo O3 2.032(2) . ?
Mo N1 2.156(3) . ?
Mo Cl 2.3877(8) . ?
C1 C42 1.510(5) . ?
C1 C11 1.519(4) . ?
C2 C12 1.510(5) . ?
C2 C21 1.524(5) . ?
C3 C22 1.514(5) . ?
C3 C31 1.523(4) . ?
C4 C41 1.517(4) . ?
C4 C32 1.523(4) . ?
N1 C5 1.121(4) . ?
C5 C6 1.456(5) . ?
O1 C10 1.372(4) . ?
C10 C12 1.392(5) . ?
C10 C11 1.395(5) . ?
C11 C13 1.389(5) . ?
C12 C14 1.390(5) . ?
C13 C15 1.385(5) . ?
C14 C15 1.396(5) . ?
C15 C16 1.528(5) . ?
C16 C18 1.519(6) . ?
C16 C19 1.522(6) . ?
C16 C17 1.529(6) . ?
O2 C20 1.366(4) . ?
C20 C21 1.395(5) . ?
C20 C22 1.398(5) . ?
C21 C23 1.386(5) . ?
C22 C24 1.392(5) . ?
C23 C25 1.384(5) . ?
C24 C25 1.394(5) . ?
C25 C26 1.530(5) . ?
C26 C28 1.523(6) . ?
C26 C27 1.528(6) . ?
C26 C29 1.530(6) . ?
O3 C30 1.359(4) . ?
C30 C32 1.397(4) . ?
C30 C31 1.403(4) . ?
C31 C33 1.387(5) . ?
C32 C34 1.389(5) . ?
C33 C35 1.386(5) . ?
C34 C35 1.389(5) . ?
C35 C36 1.534(5) . ?
C36 C39 1.483(7) . ?
C36 C38 1.502(6) . ?
C36 C37 1.540(8) . ?
O4 C40 1.359(4) . ?
C40 C41 1.393(5) . ?
C40 C42 1.399(5) . ?
C41 C43 1.392(5) . ?
C42 C44 1.383(5) . ?
C43 C45 1.386(5) . ?
C44 C45 1.388(5) . ?
C45 C46 1.535(5) . ?
C46 C49 1.488(7) . ?
C46 C48 1.500(6) . ?
C46 C47 1.533(6) . ?
N2 C52 1.480(5) . ?
N2 C54 1.507(5) . ?
N2 C50 1.508(5) . ?
C50 C51 1.500(6) . ?
C52 C53 1.508(7) . ?
C54 C55 1.504(6) . ?
C60 C61 1.487(10) . ?
C61 C62 1.379(8) . ?
C61 C66 1.391(8) . ?
C62 C63 1.330(9) . ?
C63 C64 1.376(9) . ?
C64 C65 1.310(9) . ?
C65 C66 1.372(8) . ?
